data_7054507
loop_
_publ_author_name
'Mas\'arov\'a, Petra'
'Zoufal\'y, Pavel'
'Moncol, J\'an'
'Nemec, Ivan'
'Pavlik, J\'an'
'Gembick\'y, Milan'
'Tr\'avn\'i\<cek, Zden\<ek'
'Bo\<ca, Roman'
'\<Salitro\<s, Ivan'

_publ_section_title
;
 Spin crossover and high spin electroneutral mononuclear iron(iii) Schiff
 base complexes involving terminal pseudohalido ligands
;
_journal_issue 1
_journal_name_full 'New J. Chem.'
_journal_page_first 508
_journal_paper_doi 10.1039/C4NJ01363H
_journal_volume 39
_journal_year 2015
_chemical_formula_sum 'C36 H53 Fe N4 O2 S'
_chemical_formula_weight 661.73
_chemical_name_systematic
(isothiocyanato)-(N,N'-bis(3,5-di(terc-buthyl)-2-oxido-benzylidene)-1,6-diamino-4-azahexane)-iron(iii)
_space_group_IT_number 14
_symmetry_cell_setting monoclinic
_symmetry_space_group_name_Hall '-P 2ybc'
_symmetry_space_group_name_H-M 'P 1 21/c 1'
_atom_sites_solution_hydrogens geom
_atom_sites_solution_primary direct
_atom_sites_solution_secondary difmap
_audit_creation_method SHELXL-97
_cell_angle_alpha 90.00
_cell_angle_beta 96.903(4)
_cell_angle_gamma 90.00
_cell_formula_units_Z 4
_cell_length_a 18.2879(7)
_cell_length_b 11.8974(4)
_cell_length_c 17.3763(7)
_cell_measurement_reflns_used 8852
_cell_measurement_temperature 150(2)
_cell_measurement_theta_max 33.1508
_cell_measurement_theta_min 2.9496
_cell_volume 3753.3(2)
_computing_cell_refinement 'CrysAlis RED, Oxford Diffraction Ltd.'
_computing_data_collection 'CrysAlis CCD, Oxford Diffraction Ltd.'
_computing_data_reduction 'CrysAlis RED, Oxford Diffraction Ltd.'
_computing_molecular_graphics 'MERCURY (Macrae et al., 2006)'
_computing_publication_material ' enCIFer (Allen et al., 2004)'
_computing_structure_refinement 'SHELXL-97 (Sheldrick, 1997)'
_computing_structure_solution 'SHELXS97 (Sheldrick, 2008)'
_diffrn_ambient_temperature 150(2)
_diffrn_detector_area_resol_mean 8.3611
_diffrn_measured_fraction_theta_full 0.998
_diffrn_measured_fraction_theta_max 0.998
_diffrn_measurement_device_type 'Xcalibur, Sapphire2, large Be window'
_diffrn_radiation_monochromator graphite
_diffrn_radiation_source 'Enhance (Mo) X-ray Source'
_diffrn_radiation_type MoK\a
_diffrn_radiation_wavelength 0.71073
_diffrn_reflns_av_R_equivalents 0.0569
_diffrn_reflns_av_sigmaI/netI 0.0733
_diffrn_reflns_limit_h_max 21
_diffrn_reflns_limit_h_min -21
_diffrn_reflns_limit_k_max 14
_diffrn_reflns_limit_k_min -14
_diffrn_reflns_limit_l_max 20
_diffrn_reflns_limit_l_min -19
_diffrn_reflns_number 24769
_diffrn_reflns_theta_full 25.00
_diffrn_reflns_theta_max 25.00
_diffrn_reflns_theta_min 2.92
_exptl_absorpt_coefficient_mu 0.492
_exptl_absorpt_correction_T_max 0.9038
_exptl_absorpt_correction_T_min 0.8706
_exptl_absorpt_correction_type multi-scan
_exptl_absorpt_process_details
;
CrysAlis RED, Oxford Diffraction Ltd.,
Version 1.171.33.52 (release 06-11-2009 CrysAlis171 .NET)
(compiled Nov  6 2009,16:24:50)
Empirical absorption correction using spherical harmonics,
 implemented in SCALE3 ABSPACK scaling algorithm.
;
_exptl_crystal_colour black
_exptl_crystal_density_diffrn 1.171
_exptl_crystal_density_method 'not measured'
_exptl_crystal_description prism
_exptl_crystal_F_000 1420
_exptl_crystal_size_max 0.29
_exptl_crystal_size_mid 0.22
_exptl_crystal_size_min 0.21
_platon_squeeze_details
;
Total Potential Solvent Accessible Void Vol ...   202.8 Ang^3
Electron Count / Cell =     25 
;
_refine_diff_density_max 0.572
_refine_diff_density_min -0.429
_refine_diff_density_rms 0.053
_refine_ls_extinction_method none
_refine_ls_goodness_of_fit_ref 0.889
_refine_ls_hydrogen_treatment constr
_refine_ls_matrix_type full
_refine_ls_number_parameters 404
_refine_ls_number_reflns 6588
_refine_ls_number_restraints 15
_refine_ls_restrained_S_all 0.947
_refine_ls_R_factor_all 0.0671
_refine_ls_R_factor_gt 0.0393
_refine_ls_shift/su_max 0.000
_refine_ls_shift/su_mean 0.000
_refine_ls_structure_factor_coef Fsqd
_refine_ls_weighting_details 'calc w=1/[\s^2^(Fo^2^)+(0.0503P)^2^+0.0000P] where P=(Fo^2^+2Fc^2^)/3'
_refine_ls_weighting_scheme calc
_refine_ls_wR_factor_gt 0.0884
_refine_ls_wR_factor_ref 0.0940
_reflns_number_gt 4301
_reflns_number_total 6588
_reflns_threshold_expression >2sigma(I)
_cod_data_source_file c4nj01363h2.cif
_cod_data_source_block 5
_cod_depositor_comments 'Adding full bibliography for 7054500--7054508.cif.'
_cod_original_sg_symbol_H-M P21/c
_cod_database_code 7054507

loop_
_symmetry_equiv_pos_as_xyz
'x, y, z'
'-x, y+1/2, -z+1/2'
'-x, -y, -z'
'x, -y-1/2, z-1/2'

loop_
_atom_site_label
_atom_site_type_symbol
_atom_site_fract_x
_atom_site_fract_y
_atom_site_fract_z
_atom_site_U_iso_or_equiv
_atom_site_adp_type
_atom_site_occupancy
_atom_site_symmetry_multiplicity
_atom_site_calc_flag
_atom_site_refinement_flags
_atom_site_disorder_assembly
_atom_site_disorder_group
C28 C 0.5228(4) 0.3039(7) 0.2968(6) 0.0618(10) Uani 0.482(3) 1 d PD A 1
H28A H 0.5171 0.3567 0.2531 0.093 Uiso 0.482(3) 1 calc PR A 1
H28B H 0.5697 0.2638 0.2974 0.093 Uiso 0.482(3) 1 calc PR A 1
H28C H 0.5223 0.3454 0.3454 0.093 Uiso 0.482(3) 1 calc PR A 1
C27 C 0.4851(4) 0.1404(7) 0.2161(4) 0.0618(10) Uani 0.482(3) 1 d PD A 1
H27A H 0.4488 0.0802 0.2046 0.093 Uiso 0.482(3) 1 calc PR A 1
H27B H 0.5336 0.1074 0.2321 0.093 Uiso 0.482(3) 1 calc PR A 1
H27C H 0.4872 0.1865 0.1697 0.093 Uiso 0.482(3) 1 calc PR A 1
C26 C 0.4550(4) 0.1390(8) 0.3481(5) 0.0618(10) Uani 0.482(3) 1 d PD A 1
H26A H 0.4097 0.0951 0.3359 0.093 Uiso 0.482(3) 1 calc PR A 1
H26B H 0.4539 0.1775 0.3978 0.093 Uiso 0.482(3) 1 calc PR A 1
H26C H 0.4977 0.0886 0.3516 0.093 Uiso 0.482(3) 1 calc PR A 1
C28B C 0.5243(4) 0.2540(7) 0.2520(5) 0.0618(10) Uani 0.518(3) 1 d PD A 2
H28D H 0.5253 0.3360 0.2472 0.093 Uiso 0.518(3) 1 calc PR A 2
H28E H 0.5219 0.2199 0.2004 0.093 Uiso 0.518(3) 1 calc PR A 2
H28F H 0.5691 0.2286 0.2840 0.093 Uiso 0.518(3) 1 calc PR A 2
C1 C 0.25733(14) 0.3932(2) 0.19611(15) 0.0195(6) Uani 1 1 d . . .
C2 C 0.31857(14) 0.3911(2) 0.15296(15) 0.0219(6) Uani 1 1 d . . .
C3 C 0.38125(15) 0.3353(2) 0.18487(17) 0.0290(7) Uani 1 1 d . . .
H3 H 0.4224 0.3349 0.1563 0.035 Uiso 1 1 calc R . .
C4 C 0.38850(15) 0.2792(2) 0.25652(18) 0.0325(7) Uani 1 1 d . A .
C5 C 0.32868(15) 0.2808(2) 0.29658(17) 0.0281(7) Uani 1 1 d . . .
H5 H 0.3315 0.2431 0.3450 0.034 Uiso 1 1 calc R . .
C6 C 0.26329(15) 0.3363(2) 0.26838(15) 0.0222(6) Uani 1 1 d . . .
C7 C 0.20516(15) 0.3366(2) 0.31785(16) 0.0243(6) Uani 1 1 d . . .
H7 H 0.2144 0.2961 0.3651 0.029 Uiso 1 1 calc R . .
C8 C 0.09207(15) 0.3864(2) 0.36384(16) 0.0272(7) Uani 1 1 d . . .
H8A H 0.0999 0.4550 0.3961 0.033 Uiso 1 1 calc R . .
H8B H 0.1010 0.3201 0.3980 0.033 Uiso 1 1 calc R . .
C9 C 0.01459(15) 0.3840(2) 0.32377(17) 0.0281(7) Uani 1 1 d . . .
H9A H 0.0042 0.3100 0.2988 0.034 Uiso 1 1 calc R . .
H9B H -0.0207 0.3958 0.3620 0.034 Uiso 1 1 calc R . .
C10 C -0.06705(14) 0.4651(2) 0.21780(16) 0.0281(7) Uani 1 1 d . . .
H10A H -0.1059 0.4706 0.2527 0.034 Uiso 1 1 calc R . .
H10B H -0.0714 0.3902 0.1927 0.034 Uiso 1 1 calc R . .
C11 C -0.08036(15) 0.5548(2) 0.15573(16) 0.0279(7) Uani 1 1 d . . .
H11A H -0.0733 0.6293 0.1809 0.033 Uiso 1 1 calc R . .
H11B H -0.1324 0.5501 0.1324 0.033 Uiso 1 1 calc R . .
C12 C -0.03117(14) 0.5484(2) 0.09043(16) 0.0247(7) Uani 1 1 d . . .
H12A H -0.0323 0.4715 0.0687 0.030 Uiso 1 1 calc R . .
H12B H -0.0493 0.6012 0.0483 0.030 Uiso 1 1 calc R . .
C13 C 0.07114(14) 0.6721(2) 0.10125(15) 0.0197(6) Uani 1 1 d . . .
H13 H 0.0459 0.7081 0.0570 0.024 Uiso 1 1 calc R . .
C14 C 0.13570(13) 0.7276(2) 0.13916(14) 0.0166(6) Uani 1 1 d . . .
C15 C 0.16224(14) 0.8215(2) 0.10167(15) 0.0199(6) Uani 1 1 d . . .
H15 H 0.1406 0.8403 0.0509 0.024 Uiso 1 1 calc R . .
C16 C 0.21861(14) 0.8863(2) 0.13679(15) 0.0198(6) Uani 1 1 d . . .
C17 C 0.24791(14) 0.8550(2) 0.21198(15) 0.0210(6) Uani 1 1 d . . .
H17 H 0.2880 0.8979 0.2363 0.025 Uiso 1 1 calc R . .
C18 C 0.22318(14) 0.7665(2) 0.25359(15) 0.0195(6) Uani 1 1 d . . .
C19 C 0.16457(13) 0.7002(2) 0.21594(15) 0.0172(6) Uani 1 1 d . . .
C20 C 0.04064(15) 0.2504(2) 0.11393(15) 0.0226(6) Uani 1 1 d . . .
C21 C 0.31475(15) 0.4511(2) 0.07406(16) 0.0277(7) Uani 1 1 d . . .
C22 C 0.25067(17) 0.4045(3) 0.01822(17) 0.0434(9) Uani 1 1 d . . .
H22A H 0.2494 0.4421 -0.0321 0.065 Uiso 1 1 calc R . .
H22B H 0.2042 0.4180 0.0395 0.065 Uiso 1 1 calc R . .
H22C H 0.2574 0.3235 0.0116 0.065 Uiso 1 1 calc R . .
C23 C 0.30548(17) 0.5773(2) 0.08582(18) 0.0361(8) Uani 1 1 d . . .
H23A H 0.3468 0.6056 0.1217 0.054 Uiso 1 1 calc R . .
H23B H 0.2592 0.5914 0.1074 0.054 Uiso 1 1 calc R . .
H23C H 0.3045 0.6160 0.0359 0.054 Uiso 1 1 calc R . .
C24 C 0.38505(17) 0.4341(3) 0.03580(18) 0.0423(8) Uani 1 1 d . . .
H24A H 0.4269 0.4674 0.0684 0.064 Uiso 1 1 calc R . .
H24B H 0.3795 0.4705 -0.0152 0.064 Uiso 1 1 calc R . .
H24C H 0.3938 0.3535 0.0296 0.064 Uiso 1 1 calc R . .
C25 C 0.46052(17) 0.2209(3) 0.2880(2) 0.0514(10) Uani 1 1 d D . .
C26B C 0.4455(4) 0.1004(6) 0.3031(5) 0.0618(10) Uani 0.518(3) 1 d PD A 2
H26D H 0.4019 0.0944 0.3305 0.093 Uiso 0.518(3) 1 calc PR A 2
H26E H 0.4880 0.0675 0.3349 0.093 Uiso 0.518(3) 1 calc PR A 2
H26F H 0.4367 0.0599 0.2537 0.093 Uiso 0.518(3) 1 calc PR A 2
C27B C 0.4820(4) 0.2715(6) 0.3777(4) 0.0618(10) Uani 0.518(3) 1 d PD A 2
H27D H 0.4419 0.2552 0.4087 0.093 Uiso 0.518(3) 1 calc PR A 2
H27E H 0.4892 0.3530 0.3752 0.093 Uiso 0.518(3) 1 calc PR A 2
H27F H 0.5275 0.2360 0.4017 0.093 Uiso 0.518(3) 1 calc PR A 2
C29 C 0.25760(14) 0.7408(2) 0.33649(15) 0.0213(6) Uani 1 1 d . . .
C30 C 0.19966(15) 0.7550(2) 0.39273(15) 0.0268(7) Uani 1 1 d . . .
H30A H 0.1819 0.8328 0.3908 0.040 Uiso 1 1 calc R . .
H30B H 0.2218 0.7372 0.4455 0.040 Uiso 1 1 calc R . .
H30C H 0.1583 0.7041 0.3778 0.040 Uiso 1 1 calc R . .
C31 C 0.28754(15) 0.6204(2) 0.34038(16) 0.0282(7) Uani 1 1 d . . .
H31A H 0.3123 0.6055 0.3926 0.042 Uiso 1 1 calc R . .
H31B H 0.3227 0.6113 0.3025 0.042 Uiso 1 1 calc R . .
H31C H 0.2467 0.5674 0.3286 0.042 Uiso 1 1 calc R . .
C32 C 0.32176(16) 0.8195(2) 0.36366(16) 0.0300(7) Uani 1 1 d . . .
H32A H 0.3040 0.8972 0.3631 0.045 Uiso 1 1 calc R . .
H32B H 0.3598 0.8126 0.3288 0.045 Uiso 1 1 calc R . .
H32C H 0.3425 0.7991 0.4164 0.045 Uiso 1 1 calc R . .
C33 C 0.24905(15) 0.9906(2) 0.10007(16) 0.0280(7) Uani 1 1 d . . .
C34 C 0.20599(16) 1.0185(2) 0.02163(16) 0.0313(7) Uani 1 1 d . . .
H34A H 0.1542 1.0317 0.0282 0.047 Uiso 1 1 calc R . .
H34B H 0.2094 0.9554 -0.0140 0.047 Uiso 1 1 calc R . .
H34C H 0.2267 1.0861 0.0004 0.047 Uiso 1 1 calc R . .
C35 C 0.2431(2) 1.0916(2) 0.15309(18) 0.0459(9) Uani 1 1 d . . .
H35A H 0.2651 1.1576 0.1311 0.069 Uiso 1 1 calc R . .
H35B H 0.2692 1.0755 0.2045 0.069 Uiso 1 1 calc R . .
H35C H 0.1911 1.1066 0.1577 0.069 Uiso 1 1 calc R . .
C36 C 0.32920(17) 0.9686(3) 0.0888(2) 0.0518(10) Uani 1 1 d . . .
H36A H 0.3318 0.9050 0.0534 0.078 Uiso 1 1 calc R . .
H36B H 0.3574 0.9510 0.1390 0.078 Uiso 1 1 calc R . .
H36C H 0.3500 1.0356 0.0668 0.078 Uiso 1 1 calc R . .
Fe1 Fe 0.10477(2) 0.47567(3) 0.20432(2) 0.01980(12) Uani 1 1 d . . .
N1 N 0.14266(12) 0.38552(18) 0.30482(12) 0.0220(5) Uani 1 1 d . . .
N2 N 0.00590(11) 0.47355(18) 0.26477(12) 0.0221(5) Uani 1 1 d . . .
H1N2 H 0.0059 0.5411 0.2917 0.026 Uiso 1 1 calc R . .
N3 N 0.04450(11) 0.57813(18) 0.12197(12) 0.0209(5) Uani 1 1 d . . .
N4 N 0.06021(13) 0.3328(2) 0.14557(14) 0.0300(6) Uani 1 1 d . . .
O1 O 0.19746(9) 0.44805(15) 0.16943(10) 0.0237(4) Uani 1 1 d . . .
O2 O 0.13599(9) 0.61741(14) 0.25319(10) 0.0218(4) Uani 1 1 d . . .
S1 S 0.01204(4) 0.13598(6) 0.06858(4) 0.0322(2) Uani 1 1 d . . .

loop_
_atom_site_aniso_label
_atom_site_aniso_U_11
_atom_site_aniso_U_22
_atom_site_aniso_U_33
_atom_site_aniso_U_23
_atom_site_aniso_U_13
_atom_site_aniso_U_12
C28 0.0339(16) 0.074(3) 0.074(3) 0.016(2) -0.0099(19) 0.0178(17)
C27 0.0339(16) 0.074(3) 0.074(3) 0.016(2) -0.0099(19) 0.0178(17)
C26 0.0339(16) 0.074(3) 0.074(3) 0.016(2) -0.0099(19) 0.0178(17)
C28B 0.0339(16) 0.074(3) 0.074(3) 0.016(2) -0.0099(19) 0.0178(17)
C1 0.0198(15) 0.0157(14) 0.0223(15) -0.0045(12) -0.0002(12) -0.0021(12)
C2 0.0228(15) 0.0184(14) 0.0245(15) -0.0036(12) 0.0025(12) -0.0020(12)
C3 0.0199(15) 0.0293(17) 0.0384(18) -0.0010(14) 0.0054(13) -0.0011(13)
C4 0.0228(16) 0.0306(17) 0.0433(19) 0.0102(15) 0.0003(14) -0.0011(13)
C5 0.0288(17) 0.0213(15) 0.0324(17) 0.0072(13) -0.0035(14) -0.0028(13)
C6 0.0246(15) 0.0159(14) 0.0250(16) 0.0008(12) -0.0013(12) -0.0033(12)
C7 0.0304(17) 0.0194(15) 0.0219(16) 0.0011(12) -0.0016(13) -0.0019(13)
C8 0.0353(17) 0.0233(15) 0.0235(16) 0.0022(13) 0.0062(13) -0.0025(13)
C9 0.0326(17) 0.0232(16) 0.0305(17) 0.0014(14) 0.0124(14) -0.0064(13)
C10 0.0190(14) 0.0316(16) 0.0340(17) -0.0012(15) 0.0049(13) -0.0067(13)
C11 0.0175(14) 0.0303(17) 0.0356(17) -0.0012(14) 0.0019(13) -0.0039(12)
C12 0.0206(15) 0.0227(16) 0.0292(16) -0.0005(13) -0.0030(12) -0.0048(12)
C13 0.0208(15) 0.0229(15) 0.0155(14) -0.0009(12) 0.0024(12) 0.0034(12)
C14 0.0168(14) 0.0155(13) 0.0178(14) -0.0027(11) 0.0032(11) 0.0009(11)
C15 0.0214(15) 0.0203(14) 0.0184(14) 0.0008(12) 0.0044(12) 0.0034(12)
C16 0.0196(14) 0.0187(14) 0.0216(15) -0.0008(12) 0.0043(12) -0.0024(12)
C17 0.0159(14) 0.0208(15) 0.0262(16) -0.0056(13) 0.0023(12) -0.0044(12)
C18 0.0188(14) 0.0176(14) 0.0225(15) -0.0043(12) 0.0038(12) 0.0023(12)
C19 0.0183(14) 0.0154(13) 0.0191(14) -0.0009(12) 0.0068(12) 0.0019(11)
C20 0.0251(15) 0.0242(16) 0.0189(15) 0.0060(13) 0.0038(12) 0.0037(13)
C21 0.0249(16) 0.0340(18) 0.0247(16) -0.0001(13) 0.0054(13) 0.0014(13)
C22 0.042(2) 0.065(2) 0.0221(17) 0.0007(17) -0.0003(15) -0.0023(18)
C23 0.0386(18) 0.0354(18) 0.0363(19) 0.0113(15) 0.0130(15) 0.0035(15)
C24 0.0411(19) 0.054(2) 0.0337(18) 0.0067(17) 0.0135(15) 0.0105(17)
C25 0.0227(18) 0.053(2) 0.076(3) 0.030(2) -0.0052(17) 0.0032(16)
C26B 0.0339(16) 0.074(3) 0.074(3) 0.016(2) -0.0099(19) 0.0178(17)
C27B 0.0339(16) 0.074(3) 0.074(3) 0.016(2) -0.0099(19) 0.0178(17)
C29 0.0195(14) 0.0234(15) 0.0204(15) -0.0012(12) 0.0000(12) -0.0028(12)
C30 0.0318(16) 0.0282(16) 0.0201(15) 0.0005(13) 0.0022(13) -0.0001(14)
C31 0.0265(16) 0.0303(17) 0.0266(16) -0.0004(13) -0.0012(13) 0.0039(13)
C32 0.0313(17) 0.0341(17) 0.0236(16) -0.0036(14) -0.0012(13) -0.0066(14)
C33 0.0321(16) 0.0234(16) 0.0281(16) 0.0045(13) 0.0020(13) -0.0084(13)
C34 0.0410(18) 0.0261(16) 0.0275(16) 0.0069(14) 0.0072(14) -0.0069(15)
C35 0.075(3) 0.0235(17) 0.037(2) 0.0018(15) -0.0022(18) -0.0189(17)
C36 0.0337(19) 0.063(2) 0.059(2) 0.029(2) 0.0074(17) -0.0126(18)
Fe1 0.0199(2) 0.0180(2) 0.0216(2) 0.00064(18) 0.00288(16) -0.00218(18)
N1 0.0273(13) 0.0161(12) 0.0228(13) -0.0001(10) 0.0034(10) -0.0029(10)
N2 0.0228(12) 0.0189(12) 0.0246(13) -0.0009(11) 0.0035(10) -0.0049(10)
N3 0.0191(12) 0.0221(12) 0.0212(12) -0.0034(10) 0.0004(10) -0.0015(10)
N4 0.0333(15) 0.0243(14) 0.0321(15) -0.0036(12) 0.0023(12) -0.0042(12)
O1 0.0215(10) 0.0267(11) 0.0230(10) 0.0058(8) 0.0033(8) 0.0043(8)
O2 0.0243(10) 0.0196(10) 0.0210(10) 0.0016(8) 0.0016(8) -0.0054(8)
S1 0.0419(5) 0.0231(4) 0.0310(4) -0.0049(3) 0.0017(4) -0.0059(4)

loop_
_atom_type_symbol
_atom_type_description
_atom_type_scat_dispersion_real
_atom_type_scat_dispersion_imag
_atom_type_scat_source
C C 0.0033 0.0016 'International Tables Vol C Tables 4.2.6.8 and 6.1.1.4'
H H 0.0000 0.0000 'International Tables Vol C Tables 4.2.6.8 and 6.1.1.4'
Fe Fe 0.3463 0.8444 'International Tables Vol C Tables 4.2.6.8 and 6.1.1.4'
N N 0.0061 0.0033 'International Tables Vol C Tables 4.2.6.8 and 6.1.1.4'
O O 0.0106 0.0060 'International Tables Vol C Tables 4.2.6.8 and 6.1.1.4'
S S 0.1246 0.1234 'International Tables Vol C Tables 4.2.6.8 and 6.1.1.4'

loop_
_geom_angle_atom_site_label_1
_geom_angle_atom_site_label_2
_geom_angle_atom_site_label_3
_geom_angle
C25 C28 H28A 109.5
C25 C28 H28B 109.5
H28A C28 H28B 109.5
C25 C28 H28C 109.5
H28A C28 H28C 109.5
H28B C28 H28C 109.5
C25 C27 H27A 109.5
C25 C27 H27B 109.5
H27A C27 H27B 109.5
C25 C27 H27C 109.5
H27A C27 H27C 109.5
H27B C27 H27C 109.5
C25 C26 H26A 109.5
C25 C26 H26B 109.5
H26A C26 H26B 109.5
C25 C26 H26C 109.5
H26A C26 H26C 109.5
H26B C26 H26C 109.5
C25 C28B H28D 109.5
C25 C28B H28E 109.5
H28D C28B H28E 109.5
C25 C28B H28F 109.5
H28D C28B H28F 109.5
H28E C28B H28F 109.5
O1 C1 C6 121.5(2)
O1 C1 C2 120.0(2)
C6 C1 C2 118.5(2)
C3 C2 C1 117.7(2)
C3 C2 C21 121.8(2)
C1 C2 C21 120.5(2)
C2 C3 C4 124.7(3)
C2 C3 H3 117.6
C4 C3 H3 117.6
C5 C4 C3 116.7(3)
C5 C4 C25 122.1(3)
C3 C4 C25 121.2(3)
C4 C5 C6 122.0(3)
C4 C5 H5 119.0
C6 C5 H5 119.0
C5 C6 C1 120.4(2)
C5 C6 C7 116.8(2)
C1 C6 C7 122.8(2)
N1 C7 C6 127.0(3)
N1 C7 H7 116.5
C6 C7 H7 116.5
N1 C8 C9 108.4(2)
N1 C8 H8A 110.0
C9 C8 H8A 110.0
N1 C8 H8B 110.0
C9 C8 H8B 110.0
H8A C8 H8B 108.4
N2 C9 C8 109.0(2)
N2 C9 H9A 109.9
C8 C9 H9A 109.9
N2 C9 H9B 109.9
C8 C9 H9B 109.9
H9A C9 H9B 108.3
N2 C10 C11 113.6(2)
N2 C10 H10A 108.8
C11 C10 H10A 108.8
N2 C10 H10B 108.8
C11 C10 H10B 108.8
H10A C10 H10B 107.7
C10 C11 C12 115.7(2)
C10 C11 H11A 108.4
C12 C11 H11A 108.4
C10 C11 H11B 108.4
C12 C11 H11B 108.4
H11A C11 H11B 107.4
N3 C12 C11 108.8(2)
N3 C12 H12A 109.9
C11 C12 H12A 109.9
N3 C12 H12B 109.9
C11 C12 H12B 109.9
H12A C12 H12B 108.3
N3 C13 C14 125.9(2)
N3 C13 H13 117.0
C14 C13 H13 117.0
C15 C14 C19 120.6(2)
C15 C14 C13 117.4(2)
C19 C14 C13 121.2(2)
C16 C15 C14 121.5(2)
C16 C15 H15 119.2
C14 C15 H15 119.2
C15 C16 C17 116.6(2)
C15 C16 C33 124.2(2)
C17 C16 C33 119.1(2)
C18 C17 C16 125.3(2)
C18 C17 H17 117.4
C16 C17 H17 117.4
C17 C18 C19 117.2(2)
C17 C18 C29 121.4(2)
C19 C18 C29 121.5(2)
O2 C19 C14 120.7(2)
O2 C19 C18 120.5(2)
C14 C19 C18 118.7(2)
N4 C20 S1 179.0(3)
C23 C21 C24 107.5(2)
C23 C21 C22 110.6(3)
C24 C21 C22 107.2(2)
C23 C21 C2 109.3(2)
C24 C21 C2 112.0(2)
C22 C21 C2 110.2(2)
C21 C22 H22A 109.5
C21 C22 H22B 109.5
H22A C22 H22B 109.5
C21 C22 H22C 109.5
H22A C22 H22C 109.5
H22B C22 H22C 109.5
C21 C23 H23A 109.5
C21 C23 H23B 109.5
H23A C23 H23B 109.5
C21 C23 H23C 109.5
H23A C23 H23C 109.5
H23B C23 H23C 109.5
C21 C24 H24A 109.5
C21 C24 H24B 109.5
H24A C24 H24B 109.5
C21 C24 H24C 109.5
H24A C24 H24C 109.5
H24B C24 H24C 109.5
C26 C25 C28B 129.0(5)
C26 C25 C26B 36.0(4)
C28B C25 C26B 121.0(5)
C26 C25 C28 119.3(5)
C28B C25 C28 38.9(4)
C26B C25 C28 140.3(4)
C26 C25 C4 115.7(4)
C28B C25 C4 115.3(4)
C26B C25 C4 109.3(4)
C28 C25 C4 110.3(4)
C26 C25 C27B 66.2(5)
C28B C25 C27B 101.2(5)
C26B C25 C27B 102.1(5)
C28 C25 C27B 65.1(5)
C4 C25 C27B 105.4(3)
C26 C25 C27 101.7(5)
C28B C25 C27 62.0(5)
C26B C25 C27 69.7(5)
C28 C25 C27 100.6(5)
C4 C25 C27 106.8(3)
C27B C25 C27 147.7(4)
C25 C26B H26D 109.5
C25 C26B H26E 109.5
H26D C26B H26E 109.5
C25 C26B H26F 109.5
H26D C26B H26F 109.5
H26E C26B H26F 109.5
C25 C27B H27D 109.5
C25 C27B H27E 109.5
H27D C27B H27E 109.5
C25 C27B H27F 109.5
H27D C27B H27F 109.5
H27E C27B H27F 109.5
C32 C29 C18 112.4(2)
C32 C29 C31 107.6(2)
C18 C29 C31 109.4(2)
C32 C29 C30 107.4(2)
C18 C29 C30 109.9(2)
C31 C29 C30 110.2(2)
C29 C30 H30A 109.5
C29 C30 H30B 109.5
H30A C30 H30B 109.5
C29 C30 H30C 109.5
H30A C30 H30C 109.5
H30B C30 H30C 109.5
C29 C31 H31A 109.5
C29 C31 H31B 109.5
H31A C31 H31B 109.5
C29 C31 H31C 109.5
H31A C31 H31C 109.5
H31B C31 H31C 109.5
C29 C32 H32A 109.5
C29 C32 H32B 109.5
H32A C32 H32B 109.5
C29 C32 H32C 109.5
H32A C32 H32C 109.5
H32B C32 H32C 109.5
C36 C33 C35 110.6(3)
C36 C33 C34 108.9(2)
C35 C33 C34 107.6(2)
C36 C33 C16 108.5(2)
C35 C33 C16 109.3(2)
C34 C33 C16 111.9(2)
C33 C34 H34A 109.5
C33 C34 H34B 109.5
H34A C34 H34B 109.5
C33 C34 H34C 109.5
H34A C34 H34C 109.5
H34B C34 H34C 109.5
C33 C35 H35A 109.5
C33 C35 H35B 109.5
H35A C35 H35B 109.5
C33 C35 H35C 109.5
H35A C35 H35C 109.5
H35B C35 H35C 109.5
C33 C36 H36A 109.5
C33 C36 H36B 109.5
H36A C36 H36B 109.5
C33 C36 H36C 109.5
H36A C36 H36C 109.5
H36B C36 H36C 109.5
O1 Fe1 O2 93.62(8)
O1 Fe1 N3 107.47(8)
O2 Fe1 N3 84.04(8)
O1 Fe1 N1 87.65(8)
O2 Fe1 N1 91.70(8)
N3 Fe1 N1 164.48(9)
O1 Fe1 N4 90.80(8)
O2 Fe1 N4 173.31(9)
N3 Fe1 N4 89.85(9)
N1 Fe1 N4 93.50(9)
O1 Fe1 N2 165.75(8)
O2 Fe1 N2 90.94(8)
N3 Fe1 N2 86.42(8)
N1 Fe1 N2 78.72(8)
N4 Fe1 N2 85.96(9)
C7 N1 C8 120.5(2)
C7 N1 Fe1 125.43(19)
C8 N1 Fe1 114.04(17)
C9 N2 C10 110.4(2)
C9 N2 Fe1 108.34(16)
C10 N2 Fe1 118.39(16)
C9 N2 H1N2 106.3
C10 N2 H1N2 106.3
Fe1 N2 H1N2 106.3
C13 N3 C12 118.4(2)
C13 N3 Fe1 120.77(18)
C12 N3 Fe1 120.71(17)
C20 N4 Fe1 175.0(2)
C1 O1 Fe1 135.57(16)
C19 O2 Fe1 123.08(16)

loop_
_geom_bond_atom_site_label_1
_geom_bond_atom_site_label_2
_geom_bond_distance
C28 C25 1.502(8)
C28 H28A 0.9800
C28 H28B 0.9800
C28 H28C 0.9800
C27 C25 1.677(8)
C27 H27A 0.9800
C27 H27B 0.9800
C27 H27C 0.9800
C26 C25 1.442(8)
C26 H26A 0.9800
C26 H26B 0.9800
C26 H26C 0.9800
C28B C25 1.443(7)
C28B H28D 0.9800
C28B H28E 0.9800
C28B H28F 0.9800
C1 O1 1.310(3)
C1 C6 1.420(4)
C1 C2 1.421(4)
C2 C3 1.381(4)
C2 C21 1.540(4)
C3 C4 1.405(4)
C3 H3 0.9500
C4 C5 1.366(4)
C4 C25 1.530(4)
C5 C6 1.402(4)
C5 H5 0.9500
C6 C7 1.445(4)
C7 N1 1.278(3)
C7 H7 0.9500
C8 N1 1.461(3)
C8 C9 1.502(4)
C8 H8A 0.9900
C8 H8B 0.9900
C9 N2 1.474(3)
C9 H9A 0.9900
C9 H9B 0.9900
C10 N2 1.481(3)
C10 C11 1.517(4)
C10 H10A 0.9900
C10 H10B 0.9900
C11 C12 1.532(4)
C11 H11A 0.9900
C11 H11B 0.9900
C12 N3 1.469(3)
C12 H12A 0.9900
C12 H12B 0.9900
C13 N3 1.288(3)
C13 C14 1.441(3)
C13 H13 0.9500
C14 C15 1.408(3)
C14 C19 1.413(4)
C15 C16 1.371(4)
C15 H15 0.9500
C16 C17 1.402(4)
C16 C33 1.531(4)
C17 C18 1.383(4)
C17 H17 0.9500
C18 C19 1.426(4)
C18 C29 1.532(4)
C19 O2 1.320(3)
C20 N4 1.159(3)
C20 S1 1.628(3)
C21 C23 1.527(4)
C21 C24 1.530(4)
C21 C22 1.533(4)
C22 H22A 0.9800
C22 H22B 0.9800
C22 H22C 0.9800
C23 H23A 0.9800
C23 H23B 0.9800
C23 H23C 0.9800
C24 H24A 0.9800
C24 H24B 0.9800
C24 H24C 0.9800
C25 C26B 1.489(8)
C25 C27B 1.674(7)
C26B H26D 0.9800
C26B H26E 0.9800
C26B H26F 0.9800
C27B H27D 0.9800
C27B H27E 0.9800
C27B H27F 0.9800
C29 C32 1.531(4)
C29 C31 1.532(4)
C29 C30 1.535(4)
C30 H30A 0.9800
C30 H30B 0.9800
C30 H30C 0.9800
C31 H31A 0.9800
C31 H31B 0.9800
C31 H31C 0.9800
C32 H32A 0.9800
C32 H32B 0.9800
C32 H32C 0.9800
C33 C36 1.525(4)
C33 C35 1.526(4)
C33 C34 1.526(4)
C34 H34A 0.9800
C34 H34B 0.9800
C34 H34C 0.9800
C35 H35A 0.9800
C35 H35B 0.9800
C35 H35C 0.9800
C36 H36A 0.9800
C36 H36B 0.9800
C36 H36C 0.9800
Fe1 O1 1.8964(18)
Fe1 O2 1.9428(17)
Fe1 N3 2.090(2)
Fe1 N1 2.095(2)
Fe1 N4 2.096(2)
Fe1 N2 2.198(2)
N2 H1N2 0.9300

loop_
_platon_squeeze_void_nr
_platon_squeeze_void_average_x
_platon_squeeze_void_average_y
_platon_squeeze_void_average_z
_platon_squeeze_void_volume
_platon_squeeze_void_count_electrons
_platon_squeeze_void_content
1 0.500 0.000 0.500 100 13 ' '
2 0.500 0.500 1.000 100 13 ' '
